data_7112229
loop_
_publ_author_name
'Qin Zeng'
'Li Zhang'
'Jieru Yang'
'Bing Xu'
'Yuanjing Xiao'
'Junliang Zhang'

_publ_section_title
;
 Pyrroles versus cyclic nitrones: catalyst-controlled divergent
 cyclization of N-(2-perfluoroalkyl-3-alkynyl) hydroxylamines
;
_journal_name_full Chem.Commun.
_journal_page_first 4203
_journal_paper_doi 10.1039/C4CC00493K
_journal_volume 50
_journal_year 2014
_chemical_formula_sum 'C18 H14 F3 N O2 S'
_chemical_formula_weight 365.36
_chemical_name_systematic
; 
 ? 
;
_space_group_IT_number 2
_symmetry_cell_setting triclinic
_symmetry_space_group_name_Hall '-P 1'
_symmetry_space_group_name_H-M 'P -1'
_atom_sites_solution_hydrogens geom
_atom_sites_solution_primary direct
_atom_sites_solution_secondary difmap
_audit_creation_method SHELXL-97
_cell_angle_alpha 111.716(6)
_cell_angle_beta 100.424(6)
_cell_angle_gamma 107.197(6)
_cell_formula_units_Z 4
_cell_length_a 11.455(2)
_cell_length_b 11.918(2)
_cell_length_c 14.701(3)
_cell_measurement_temperature 173(2)
_cell_volume 1683.2(6)
_computing_structure_refinement 'SHELXL-97 (Sheldrick, 2008)'
_computing_structure_solution 'SHELXS-97 (Sheldrick, 2008)'
_diffrn_ambient_temperature 173(2)
_diffrn_measured_fraction_theta_full 0.992
_diffrn_measured_fraction_theta_max 0.992
_diffrn_radiation_monochromator graphite
_diffrn_radiation_source 'fine-focus sealed tube'
_diffrn_radiation_type MoK\a
_diffrn_radiation_wavelength 0.71073
_diffrn_reflns_av_R_equivalents 0.0847
_diffrn_reflns_av_sigmaI/netI 0.0870
_diffrn_reflns_limit_h_max 12
_diffrn_reflns_limit_h_min -13
_diffrn_reflns_limit_k_max 14
_diffrn_reflns_limit_k_min -12
_diffrn_reflns_limit_l_max 17
_diffrn_reflns_limit_l_min -16
_diffrn_reflns_number 18980
_diffrn_reflns_theta_full 25.01
_diffrn_reflns_theta_max 25.01
_diffrn_reflns_theta_min 1.58
_exptl_absorpt_coefficient_mu 0.235
_exptl_absorpt_correction_T_max 0.9480
_exptl_absorpt_correction_T_min 0.9100
_exptl_absorpt_correction_type multi-scan
_exptl_absorpt_process_details sadabs
_exptl_crystal_colour colorless
_exptl_crystal_density_diffrn 1.442
_exptl_crystal_density_method 'not measured'
_exptl_crystal_description block
_exptl_crystal_F_000 752
_exptl_crystal_size_max 0.41
_exptl_crystal_size_mid 0.36
_exptl_crystal_size_min 0.23
_refine_diff_density_max 0.404
_refine_diff_density_min -0.383
_refine_diff_density_rms 0.070
_refine_ls_extinction_method none
_refine_ls_goodness_of_fit_ref 1.090
_refine_ls_hydrogen_treatment constr
_refine_ls_matrix_type full
_refine_ls_number_parameters 451
_refine_ls_number_reflns 5891
_refine_ls_number_restraints 0
_refine_ls_restrained_S_all 1.090
_refine_ls_R_factor_all 0.0846
_refine_ls_R_factor_gt 0.0607
_refine_ls_shift/su_max 0.000
_refine_ls_shift/su_mean 0.000
_refine_ls_structure_factor_coef Fsqd
_refine_ls_weighting_details 'calc w=1/[\s^2^(Fo^2^)+(0.0832P)^2^+0.0000P] where P=(Fo^2^+2Fc^2^)/3'
_refine_ls_weighting_scheme calc
_refine_ls_wR_factor_gt 0.1620
_refine_ls_wR_factor_ref 0.1776
_reflns_number_gt 4135
_reflns_number_total 5891
_reflns_threshold_expression >2sigma(I)
_cod_data_source_file c4cc00493k2.cif
_cod_data_source_block z_2
_cod_original_sg_symbol_H-M P-1
_cod_database_code 7112229

loop_
_symmetry_equiv_pos_as_xyz
'x, y, z'
'-x, -y, -z'

loop_
_atom_site_label
_atom_site_type_symbol
_atom_site_fract_x
_atom_site_fract_y
_atom_site_fract_z
_atom_site_U_iso_or_equiv
_atom_site_adp_type
_atom_site_occupancy
_atom_site_symmetry_multiplicity
_atom_site_calc_flag
_atom_site_refinement_flags
S2 S 0.24020(8) 0.19269(7) 0.18430(6) 0.0342(2) Uani 1 1 d .
F4 F 0.6180(2) 0.1276(2) 0.48253(19) 0.0714(7) Uani 1 1 d .
F5 F 0.4862(2) 0.1579(2) 0.56366(17) 0.0665(7) Uani 1 1 d .
F6 F 0.5996(2) 0.3138(2) 0.53959(18) 0.0674(7) Uani 1 1 d .
O3 O 0.1026(2) 0.1349(2) 0.15080(19) 0.0431(6) Uani 1 1 d .
O4 O 0.3093(2) 0.3318(2) 0.24068(18) 0.0422(6) Uani 1 1 d .
N2 N 0.2948(2) 0.1346(2) 0.2655(2) 0.0319(6) Uani 1 1 d .
C19 C 0.0196(3) -0.1269(3) 0.1445(3) 0.0413(9) Uani 1 1 d .
H19A H 0.0001 -0.0586 0.1888 0.050 Uiso 1 1 calc R
C20 C -0.0795(4) -0.2382(3) 0.0640(3) 0.0514(10) Uani 1 1 d .
H20A H -0.1662 -0.2453 0.0521 0.062 Uiso 1 1 calc R
C21 C -0.0525(4) -0.3384(4) 0.0011(3) 0.0581(12) Uani 1 1 d .
H21A H -0.1211 -0.4152 -0.0536 0.070 Uiso 1 1 calc R
C22 C 0.0739(5) -0.3289(3) 0.0166(3) 0.0591(12) Uani 1 1 d .
H22A H 0.0920 -0.3984 -0.0275 0.071 Uiso 1 1 calc R
C23 C 0.1746(4) -0.2156(3) 0.0979(3) 0.0495(10) Uani 1 1 d .
H23A H 0.2613 -0.2087 0.1095 0.059 Uiso 1 1 calc R
C24 C 0.1480(3) -0.1137(3) 0.1615(3) 0.0375(8) Uani 1 1 d .
C25 C 0.2566(3) 0.0021(3) 0.2501(3) 0.0348(8) Uani 1 1 d .
C26 C 0.3405(3) 0.0044(3) 0.3298(3) 0.0373(8) Uani 1 1 d .
H26A H 0.3391 -0.0698 0.3405 0.045 Uiso 1 1 calc R
C27 C 0.4305(3) 0.1362(3) 0.3946(2) 0.0341(8) Uani 1 1 d .
C28 C 0.4027(3) 0.2136(3) 0.3540(2) 0.0335(8) Uani 1 1 d .
H28A H 0.4487 0.3059 0.3811 0.040 Uiso 1 1 calc R
C29 C 0.2949(3) 0.1318(3) 0.0795(3) 0.0327(8) Uani 1 1 d .
C30 C 0.2117(3) 0.0181(3) -0.0102(3) 0.0414(9) Uani 1 1 d .
H30A H 0.1257 -0.0279 -0.0150 0.050 Uiso 1 1 calc R
C31 C 0.2570(4) -0.0266(3) -0.0926(3) 0.0477(10) Uani 1 1 d .
H31A H 0.2000 -0.1024 -0.1549 0.057 Uiso 1 1 calc R
C32 C 0.3838(4) 0.0371(4) -0.0861(3) 0.0474(9) Uani 1 1 d .
C33 C 0.4639(4) 0.1514(4) 0.0049(3) 0.0479(9) Uani 1 1 d .
H33A H 0.5501 0.1976 0.0103 0.058 Uiso 1 1 calc R
C34 C 0.4206(3) 0.1981(3) 0.0865(3) 0.0415(9) Uani 1 1 d .
H34A H 0.4766 0.2758 0.1477 0.050 Uiso 1 1 calc R
C35 C 0.4323(5) -0.0145(4) -0.1759(3) 0.0631(12) Uani 1 1 d .
H35A H 0.5232 0.0422 -0.1574 0.095 Uiso 1 1 calc R
H35B H 0.3806 -0.0148 -0.2370 0.095 Uiso 1 1 calc R
H35C H 0.4244 -0.1043 -0.1915 0.095 Uiso 1 1 calc R
C36 C 0.5339(3) 0.1846(3) 0.4932(3) 0.0418(9) Uani 1 1 d .
S1 S 0.74431(8) 0.54176(8) 0.44405(7) 0.0353(2) Uani 1 1 d .
O1 O 0.7886(2) 0.4391(2) 0.43033(19) 0.0443(6) Uani 1 1 d .
O2 O 0.6424(2) 0.5471(2) 0.48712(19) 0.0431(6) Uani 1 1 d .
F1 F 0.3886(3) 0.6228(3) 0.2067(2) 0.0841(9) Uani 1 1 d .
F2 F 0.5082(3) 0.6824(3) 0.1225(3) 0.0992(11) Uani 1 1 d .
F3 F 0.3863(2) 0.4821(3) 0.06649(19) 0.0811(8) Uani 1 1 d .
N1 N 0.6863(2) 0.5322(2) 0.3251(2) 0.0339(7) Uani 1 1 d .
C1 C 0.9828(3) 0.6220(3) 0.2647(3) 0.0412(9) Uani 1 1 d .
H1A H 0.9726 0.6974 0.2627 0.049 Uiso 1 1 calc R
C2 C 1.1014(4) 0.6125(4) 0.2720(3) 0.0504(10) Uani 1 1 d .
H2A H 1.1721 0.6819 0.2753 0.060 Uiso 1 1 calc R
C3 C 1.1181(4) 0.5037(4) 0.2745(3) 0.0500(10) Uani 1 1 d .
H3A H 1.2004 0.4989 0.2817 0.060 Uiso 1 1 calc R
C4 C 1.0136(4) 0.4018(4) 0.2664(3) 0.0505(10) Uani 1 1 d .
H4A H 1.0232 0.3247 0.2651 0.061 Uiso 1 1 calc R
C5 C 0.8949(4) 0.4107(3) 0.2600(3) 0.0437(9) Uani 1 1 d .
H5A H 0.8241 0.3402 0.2554 0.052 Uiso 1 1 calc R
C6 C 0.8780(3) 0.5211(3) 0.2603(2) 0.0351(8) Uani 1 1 d .
C7 C 0.7524(3) 0.5346(3) 0.2526(2) 0.0355(8) Uani 1 1 d .
C8 C 0.6805(3) 0.5582(3) 0.1820(3) 0.0382(8) Uani 1 1 d .
H8A H 0.7003 0.5646 0.1236 0.046 Uiso 1 1 calc R
C9 C 0.5712(3) 0.5717(3) 0.2106(3) 0.0372(8) Uani 1 1 d .
C10 C 0.5779(3) 0.5576(3) 0.2988(3) 0.0367(8) Uani 1 1 d .
H10A H 0.5185 0.5642 0.3360 0.044 Uiso 1 1 calc R
C11 C 0.8767(3) 0.6952(3) 0.5085(2) 0.0347(8) Uani 1 1 d .
C12 C 0.8534(3) 0.8087(3) 0.5386(3) 0.0397(8) Uani 1 1 d .
H12A H 0.7673 0.8039 0.5258 0.048 Uiso 1 1 calc R
C13 C 0.9574(4) 0.9297(3) 0.5878(3) 0.0441(9) Uani 1 1 d .
H13A H 0.9419 1.0080 0.6078 0.053 Uiso 1 1 calc R
C14 C 1.0840(4) 0.9385(4) 0.6083(3) 0.0461(9) Uani 1 1 d .
C15 C 1.1035(4) 0.8234(4) 0.5780(3) 0.0501(10) Uani 1 1 d .
H15A H 1.1896 0.8283 0.5924 0.060 Uiso 1 1 calc R
C16 C 1.0024(3) 0.7010(3) 0.5273(3) 0.0440(9) Uani 1 1 d .
H16A H 1.0182 0.6229 0.5060 0.053 Uiso 1 1 calc R
C17 C 1.1970(4) 1.0716(4) 0.6639(3) 0.0653(12) Uani 1 1 d .
H17A H 1.2783 1.0591 0.6716 0.098 Uiso 1 1 calc R
H17B H 1.1929 1.1211 0.7325 0.098 Uiso 1 1 calc R
H17C H 1.1927 1.1207 0.6234 0.098 Uiso 1 1 calc R
C18 C 0.4660(4) 0.5903(4) 0.1529(3) 0.0496(10) Uani 1 1 d .

loop_
_atom_site_aniso_label
_atom_site_aniso_U_11
_atom_site_aniso_U_22
_atom_site_aniso_U_33
_atom_site_aniso_U_23
_atom_site_aniso_U_13
_atom_site_aniso_U_12
S2 0.0352(5) 0.0285(4) 0.0379(5) 0.0156(4) 0.0073(4) 0.0134(3)
F4 0.0552(14) 0.0895(18) 0.0682(16) 0.0292(14) 0.0070(12) 0.0430(14)
F5 0.0694(16) 0.0776(16) 0.0428(13) 0.0319(12) 0.0099(12) 0.0153(13)
F6 0.0624(14) 0.0415(12) 0.0590(14) 0.0188(11) -0.0170(12) -0.0038(11)
O3 0.0341(13) 0.0435(13) 0.0511(15) 0.0212(12) 0.0107(11) 0.0168(11)
O4 0.0466(14) 0.0277(12) 0.0477(14) 0.0152(10) 0.0085(11) 0.0153(11)
N2 0.0320(14) 0.0261(13) 0.0334(15) 0.0128(11) 0.0049(12) 0.0102(11)
C19 0.046(2) 0.0332(18) 0.0386(19) 0.0182(15) 0.0094(16) 0.0082(16)
C20 0.051(2) 0.043(2) 0.045(2) 0.0224(18) 0.0015(18) 0.0039(18)
C21 0.065(3) 0.038(2) 0.043(2) 0.0138(18) 0.002(2) -0.002(2)
C22 0.086(3) 0.0280(18) 0.050(2) 0.0099(17) 0.024(2) 0.014(2)
C23 0.052(2) 0.037(2) 0.047(2) 0.0136(17) 0.0105(18) 0.0123(17)
C24 0.046(2) 0.0281(16) 0.0318(18) 0.0152(14) 0.0073(15) 0.0076(15)
C25 0.0356(18) 0.0264(16) 0.0364(18) 0.0137(14) 0.0071(15) 0.0082(14)
C26 0.0433(19) 0.0321(17) 0.0375(18) 0.0179(15) 0.0101(15) 0.0155(15)
C27 0.0359(18) 0.0346(17) 0.0305(17) 0.0149(14) 0.0095(14) 0.0125(14)
C28 0.0303(17) 0.0289(16) 0.0318(17) 0.0077(14) 0.0076(14) 0.0085(14)
C29 0.0334(18) 0.0308(16) 0.0389(18) 0.0205(14) 0.0089(14) 0.0150(14)
C30 0.042(2) 0.0333(18) 0.041(2) 0.0152(15) 0.0059(16) 0.0116(15)
C31 0.062(3) 0.0385(19) 0.035(2) 0.0106(16) 0.0103(18) 0.0202(18)
C32 0.063(3) 0.049(2) 0.051(2) 0.0313(19) 0.024(2) 0.035(2)
C33 0.044(2) 0.055(2) 0.052(2) 0.0304(19) 0.0188(18) 0.0201(18)
C34 0.041(2) 0.0377(18) 0.041(2) 0.0188(16) 0.0077(16) 0.0120(16)
C35 0.084(3) 0.073(3) 0.060(3) 0.037(2) 0.038(2) 0.050(3)
C36 0.040(2) 0.040(2) 0.041(2) 0.0192(16) 0.0063(16) 0.0140(16)
S1 0.0393(5) 0.0341(4) 0.0362(5) 0.0177(4) 0.0136(4) 0.0160(4)
O1 0.0551(15) 0.0400(13) 0.0522(15) 0.0273(12) 0.0223(12) 0.0266(12)
O2 0.0408(14) 0.0441(13) 0.0486(14) 0.0221(11) 0.0217(12) 0.0167(11)
F1 0.0763(18) 0.128(2) 0.0703(17) 0.0426(16) 0.0230(15) 0.0727(18)
F2 0.0713(18) 0.109(2) 0.146(3) 0.101(2) 0.0105(18) 0.0317(17)
F3 0.0656(16) 0.0854(18) 0.0560(15) 0.0156(13) -0.0162(13) 0.0249(14)
N1 0.0326(15) 0.0311(14) 0.0322(15) 0.0125(12) 0.0063(12) 0.0100(12)
C1 0.043(2) 0.0372(18) 0.046(2) 0.0201(16) 0.0162(17) 0.0161(16)
C2 0.038(2) 0.049(2) 0.059(3) 0.0240(19) 0.0178(18) 0.0112(18)
C3 0.045(2) 0.054(2) 0.050(2) 0.0179(19) 0.0155(18) 0.0252(19)
C4 0.062(3) 0.051(2) 0.055(2) 0.0236(19) 0.029(2) 0.037(2)
C5 0.046(2) 0.0360(19) 0.051(2) 0.0157(17) 0.0242(18) 0.0189(16)
C6 0.0374(19) 0.0344(17) 0.0283(17) 0.0098(14) 0.0090(14) 0.0140(15)
C7 0.0366(18) 0.0296(17) 0.0305(17) 0.0077(14) 0.0091(15) 0.0089(14)
C8 0.0381(19) 0.0391(18) 0.0377(19) 0.0208(15) 0.0108(15) 0.0121(15)
C9 0.0328(18) 0.0263(16) 0.042(2) 0.0126(15) 0.0033(15) 0.0078(14)
C10 0.0309(18) 0.0317(17) 0.041(2) 0.0121(15) 0.0096(15) 0.0101(14)
C11 0.0370(19) 0.0389(18) 0.0298(17) 0.0167(14) 0.0125(14) 0.0145(15)
C12 0.0331(18) 0.0428(19) 0.043(2) 0.0183(16) 0.0139(16) 0.0160(16)
C13 0.052(2) 0.0366(19) 0.042(2) 0.0156(16) 0.0150(17) 0.0167(17)
C14 0.045(2) 0.047(2) 0.037(2) 0.0186(17) 0.0083(17) 0.0087(17)
C15 0.034(2) 0.059(2) 0.046(2) 0.0185(19) 0.0046(17) 0.0146(18)
C16 0.041(2) 0.049(2) 0.042(2) 0.0176(17) 0.0107(17) 0.0237(17)
C17 0.055(3) 0.054(2) 0.061(3) 0.020(2) 0.004(2) 0.004(2)
C18 0.044(2) 0.053(2) 0.051(2) 0.0240(19) 0.0105(19) 0.0202(19)

loop_
_atom_type_symbol
_atom_type_description
_atom_type_scat_dispersion_real
_atom_type_scat_dispersion_imag
_atom_type_scat_source
C C 0.0033 0.0016 'International Tables Vol C Tables 4.2.6.8 and 6.1.1.4'
H H 0.0000 0.0000 'International Tables Vol C Tables 4.2.6.8 and 6.1.1.4'
N N 0.0061 0.0033 'International Tables Vol C Tables 4.2.6.8 and 6.1.1.4'
O O 0.0106 0.0060 'International Tables Vol C Tables 4.2.6.8 and 6.1.1.4'
F F 0.0171 0.0103 'International Tables Vol C Tables 4.2.6.8 and 6.1.1.4'
S S 0.1246 0.1234 'International Tables Vol C Tables 4.2.6.8 and 6.1.1.4'

loop_
_geom_angle_atom_site_label_1
_geom_angle_atom_site_label_2
_geom_angle_atom_site_label_3
_geom_angle
O3 S2 O4 120.94(14)
O3 S2 N2 107.23(14)
O4 S2 N2 104.15(13)
O3 S2 C29 109.82(15)
O4 S2 C29 109.30(15)
N2 S2 C29 103.92(14)
C28 N2 C25 108.6(3)
C28 N2 S2 122.1(2)
C25 N2 S2 128.7(2)
C20 C19 C24 120.7(4)
C20 C19 H19A 119.7
C24 C19 H19A 119.7
C21 C20 C19 120.1(4)
C21 C20 H20A 120.0
C19 C20 H20A 120.0
C20 C21 C22 120.7(3)
C20 C21 H21A 119.7
C22 C21 H21A 119.7
C21 C22 C23 119.4(4)
C21 C22 H22A 120.3
C23 C22 H22A 120.3
C24 C23 C22 120.2(4)
C24 C23 H23A 119.9
C22 C23 H23A 119.9
C23 C24 C19 119.0(3)
C23 C24 C25 118.7(3)
C19 C24 C25 122.2(3)
C26 C25 N2 106.3(3)
C26 C25 C24 128.4(3)
N2 C25 C24 125.4(3)
C25 C26 C27 108.7(3)
C25 C26 H26A 125.6
C27 C26 H26A 125.6
C28 C27 C26 108.5(3)
C28 C27 C36 124.6(3)
C26 C27 C36 126.8(3)
C27 C28 N2 107.9(3)
C27 C28 H28A 126.0
N2 C28 H28A 126.0
C34 C29 C30 120.5(3)
C34 C29 S2 119.5(3)
C30 C29 S2 120.0(3)
C31 C30 C29 118.7(3)
C31 C30 H30A 120.7
C29 C30 H30A 120.7
C30 C31 C32 121.5(3)
C30 C31 H31A 119.2
C32 C31 H31A 119.2
C31 C32 C33 118.0(4)
C31 C32 C35 120.9(4)
C33 C32 C35 121.2(4)
C34 C33 C32 121.3(4)
C34 C33 H33A 119.3
C32 C33 H33A 119.3
C33 C34 C29 119.9(3)
C33 C34 H34A 120.1
C29 C34 H34A 120.1
C32 C35 H35A 109.5
C32 C35 H35B 109.5
H35A C35 H35B 109.5
C32 C35 H35C 109.5
H35A C35 H35C 109.5
H35B C35 H35C 109.5
F6 C36 F4 108.2(3)
F6 C36 F5 104.9(3)
F4 C36 F5 104.4(3)
F6 C36 C27 113.6(3)
F4 C36 C27 113.0(3)
F5 C36 C27 112.0(3)
O1 S1 O2 120.74(15)
O1 S1 N1 107.63(14)
O2 S1 N1 104.02(14)
O1 S1 C11 109.93(16)
O2 S1 C11 110.30(15)
N1 S1 C11 102.44(14)
C10 N1 C7 109.0(3)
C10 N1 S1 121.3(2)
C7 N1 S1 127.6(2)
C2 C1 C6 120.3(3)
C2 C1 H1A 119.9
C6 C1 H1A 119.9
C3 C2 C1 120.8(4)
C3 C2 H2A 119.6
C1 C2 H2A 119.6
C2 C3 C4 119.0(4)
C2 C3 H3A 120.5
C4 C3 H3A 120.5
C3 C4 C5 120.6(4)
C3 C4 H4A 119.7
C5 C4 H4A 119.7
C4 C5 C6 120.8(3)
C4 C5 H5A 119.6
C6 C5 H5A 119.6
C5 C6 C1 118.4(3)
C5 C6 C7 122.7(3)
C1 C6 C7 118.8(3)
C8 C7 N1 106.1(3)
C8 C7 C6 129.5(3)
N1 C7 C6 124.3(3)
C7 C8 C9 108.8(3)
C7 C8 H8A 125.6
C9 C8 H8A 125.6
C10 C9 C8 107.9(3)
C10 C9 C18 125.6(4)
C8 C9 C18 126.5(3)
C9 C10 N1 108.2(3)
C9 C10 H10A 125.9
N1 C10 H10A 125.9
C12 C11 C16 121.0(3)
C12 C11 S1 118.9(3)
C16 C11 S1 120.0(3)
C11 C12 C13 119.1(3)
C11 C12 H12A 120.5
C13 C12 H12A 120.5
C12 C13 C14 121.2(3)
C12 C13 H13A 119.4
C14 C13 H13A 119.4
C15 C14 C13 118.1(3)
C15 C14 C17 121.2(4)
C13 C14 C17 120.7(4)
C14 C15 C16 122.4(3)
C14 C15 H15A 118.8
C16 C15 H15A 118.8
C15 C16 C11 118.2(3)
C15 C16 H16A 120.9
C11 C16 H16A 120.9
C14 C17 H17A 109.5
C14 C17 H17B 109.5
H17A C17 H17B 109.5
C14 C17 H17C 109.5
H17A C17 H17C 109.5
H17B C17 H17C 109.5
F2 C18 F3 105.3(4)
F2 C18 F1 107.1(3)
F3 C18 F1 104.3(3)
F2 C18 C9 112.9(3)
F3 C18 C9 113.3(3)
F1 C18 C9 113.1(3)

loop_
_geom_bond_atom_site_label_1
_geom_bond_atom_site_label_2
_geom_bond_distance
S2 O3 1.424(2)
S2 O4 1.425(2)
S2 N2 1.701(3)
S2 C29 1.756(4)
F4 C36 1.333(4)
F5 C36 1.348(4)
F6 C36 1.325(4)
N2 C28 1.389(4)
N2 C25 1.424(4)
C19 C20 1.382(5)
C19 C24 1.398(5)
C19 H19A 0.9500
C20 C21 1.372(6)
C20 H20A 0.9500
C21 C22 1.387(6)
C21 H21A 0.9500
C22 C23 1.404(5)
C22 H22A 0.9500
C23 C24 1.387(5)
C23 H23A 0.9500
C24 C25 1.489(4)
C25 C26 1.360(4)
C26 C27 1.420(4)
C26 H26A 0.9500
C27 C28 1.350(5)
C27 C36 1.481(5)
C28 H28A 0.9500
C29 C34 1.386(5)
C29 C30 1.394(4)
C30 C31 1.391(5)
C30 H30A 0.9500
C31 C32 1.392(6)
C31 H31A 0.9500
C32 C33 1.398(5)
C32 C35 1.516(6)
C33 C34 1.371(5)
C33 H33A 0.9500
C34 H34A 0.9500
C35 H35A 0.9800
C35 H35B 0.9800
C35 H35C 0.9800
S1 O1 1.421(2)
S1 O2 1.431(3)
S1 N1 1.703(3)
S1 C11 1.761(3)
F1 C18 1.339(5)
F2 C18 1.328(5)
F3 C18 1.335(4)
N1 C10 1.385(4)
N1 C7 1.419(4)
C1 C2 1.385(5)
C1 C6 1.397(5)
C1 H1A 0.9500
C2 C3 1.379(5)
C2 H2A 0.9500
C3 C4 1.380(5)
C3 H3A 0.9500
C4 C5 1.384(5)
C4 H4A 0.9500
C5 C6 1.385(5)
C5 H5A 0.9500
C6 C7 1.484(5)
C7 C8 1.370(5)
C8 C9 1.425(5)
C8 H8A 0.9500
C9 C10 1.359(5)
C9 C18 1.467(5)
C10 H10A 0.9500
C11 C12 1.381(5)
C11 C16 1.393(5)
C12 C13 1.387(5)
C12 H12A 0.9500
C13 C14 1.390(5)
C13 H13A 0.9500
C14 C15 1.378(5)
C14 C17 1.518(5)
C15 C16 1.381(5)
C15 H15A 0.9500
C16 H16A 0.9500
C17 H17A 0.9800
C17 H17B 0.9800
C17 H17C 0.9800

loop_
_geom_torsion_atom_site_label_1
_geom_torsion_atom_site_label_2
_geom_torsion_atom_site_label_3
_geom_torsion_atom_site_label_4
_geom_torsion
O3 S2 N2 C28 -141.4(3)
O4 S2 N2 C28 -12.1(3)
C29 S2 N2 C28 102.3(3)
O3 S2 N2 C25 49.1(3)
O4 S2 N2 C25 178.4(3)
C29 S2 N2 C25 -67.1(3)
C24 C19 C20 C21 1.4(6)
C19 C20 C21 C22 -0.8(6)
C20 C21 C22 C23 0.4(6)
C21 C22 C23 C24 -0.7(6)
C22 C23 C24 C19 1.3(5)
C22 C23 C24 C25 177.1(3)
C20 C19 C24 C23 -1.7(5)
C20 C19 C24 C25 -177.3(3)
C28 N2 C25 C26 0.8(4)
S2 N2 C25 C26 171.4(3)
C28 N2 C25 C24 -177.6(3)
S2 N2 C25 C24 -7.0(5)
C23 C24 C25 C26 -57.3(5)
C19 C24 C25 C26 118.4(4)
C23 C24 C25 N2 120.8(4)
C19 C24 C25 N2 -63.5(5)
N2 C25 C26 C27 -0.1(4)
C24 C25 C26 C27 178.3(3)
C25 C26 C27 C28 -0.7(4)
C25 C26 C27 C36 176.2(4)
C26 C27 C28 N2 1.2(4)
C36 C27 C28 N2 -175.8(3)
C25 N2 C28 C27 -1.3(4)
S2 N2 C28 C27 -172.6(2)
O3 S2 C29 C34 163.0(3)
O4 S2 C29 C34 28.2(3)
N2 S2 C29 C34 -82.5(3)
O3 S2 C29 C30 -16.5(3)
O4 S2 C29 C30 -151.3(3)
N2 S2 C29 C30 98.0(3)
C34 C29 C30 C31 -0.5(5)
S2 C29 C30 C31 179.0(3)
C29 C30 C31 C32 2.0(5)
C30 C31 C32 C33 -2.5(5)
C30 C31 C32 C35 178.8(3)
C31 C32 C33 C34 1.6(5)
C35 C32 C33 C34 -179.8(4)
C32 C33 C34 C29 -0.2(5)
C30 C29 C34 C33 -0.4(5)
S2 C29 C34 C33 -179.9(3)
C28 C27 C36 F6 -0.5(5)
C26 C27 C36 F6 -177.0(3)
C28 C27 C36 F4 -124.3(4)
C26 C27 C36 F4 59.3(5)
C28 C27 C36 F5 118.1(4)
C26 C27 C36 F5 -58.4(5)
O1 S1 N1 C10 142.5(2)
O2 S1 N1 C10 13.3(3)
C11 S1 N1 C10 -101.7(3)
O1 S1 N1 C7 -56.0(3)
O2 S1 N1 C7 174.8(2)
C11 S1 N1 C7 59.9(3)
C6 C1 C2 C3 0.3(6)
C1 C2 C3 C4 2.0(6)
C2 C3 C4 C5 -2.6(6)
C3 C4 C5 C6 0.9(6)
C4 C5 C6 C1 1.4(5)
C4 C5 C6 C7 179.4(3)
C2 C1 C6 C5 -2.0(5)
C2 C1 C6 C7 180.0(3)
C10 N1 C7 C8 -1.5(3)
S1 N1 C7 C8 -164.9(2)
C10 N1 C7 C6 175.3(3)
S1 N1 C7 C6 12.0(4)
C5 C6 C7 C8 -123.5(4)
C1 C6 C7 C8 54.4(5)
C5 C6 C7 N1 60.5(4)
C1 C6 C7 N1 -121.6(4)
N1 C7 C8 C9 0.5(3)
C6 C7 C8 C9 -176.1(3)
C7 C8 C9 C10 0.7(4)
C7 C8 C9 C18 -176.4(3)
C8 C9 C10 N1 -1.6(3)
C18 C9 C10 N1 175.5(3)
C7 N1 C10 C9 1.9(3)
S1 N1 C10 C9 166.6(2)
O1 S1 C11 C12 -173.6(3)
O2 S1 C11 C12 -38.0(3)
N1 S1 C11 C12 72.2(3)
O1 S1 C11 C16 7.2(3)
O2 S1 C11 C16 142.7(3)
N1 S1 C11 C16 -107.0(3)
C16 C11 C12 C13 0.4(5)
S1 C11 C12 C13 -178.9(3)
C11 C12 C13 C14 -0.8(6)
C12 C13 C14 C15 0.2(6)
C12 C13 C14 C17 -178.9(3)
C13 C14 C15 C16 0.8(6)
C17 C14 C15 C16 180.0(4)
C14 C15 C16 C11 -1.2(6)
C12 C11 C16 C15 0.6(5)
S1 C11 C16 C15 179.9(3)
C10 C9 C18 F2 136.4(4)
C8 C9 C18 F2 -47.1(5)
C10 C9 C18 F3 -104.0(4)
C8 C9 C18 F3 72.5(5)
C10 C9 C18 F1 14.5(5)
C8 C9 C18 F1 -169.0(3)
